data_1571110
loop_
_publ_author_name
'Seo, Jun Min'
'Jo, Hongil'
'Choi, Myung Ho'
'Ok, Kang Min'
'Chang, Hong Young'
'Kim, Sun Woo'

_publ_section_title
;
 Polymorphisms in M2+AlF5(H2O)7 (M2+ = Fe2+, Co2+, or Ni2+): Syntheses,
 Crystal Structures, and Characterization of New Mixed Metal Fluoride
 Hydrates
;
_journal_issue 2
_journal_name_full Crystals
_journal_page_first 197
_journal_paper_doi 10.3390/cryst14020197
_journal_volume 14
_journal_year 2024
_chemical_formula_sum 'Al Co F5 H14 O7'
_chemical_formula_weight 307.02
_space_group_crystal_system monoclinic
_space_group_IT_number 12
_space_group_name_Hall '-C 2y'
_space_group_name_H-M_alt 'C 1 2/m 1'
_atom_sites_solution_hydrogens difmap
_atom_sites_solution_primary direct
_atom_sites_solution_secondary difmap
_audit_creation_method SHELXL-2019/3
_cell_angle_alpha 90
_cell_angle_beta 100.397(5)
_cell_angle_gamma 90
_cell_formula_units_Z 4
_cell_length_a 10.8749(16)
_cell_length_b 13.7822(16)
_cell_length_c 6.4894(8)
_cell_measurement_reflns_used 9838
_cell_measurement_temperature 300(2)
_cell_measurement_theta_max 33.09
_cell_measurement_theta_min 2.96
_cell_volume 956.7(2)
_computing_cell_refinement 'SAINT V8.38A integration software'
_computing_data_collection 'Bruker APEX3 software'
_computing_data_reduction 'Bruker APEX3 software'
_computing_structure_refinement 'SHELXL-2019/2 (Sheldrick, 2019)'
_computing_structure_solution 'SHELXT 2014/5 (Sheldrick, 2014)'
_diffrn_ambient_temperature 300(2)
_diffrn_measured_fraction_theta_full 0.989
_diffrn_measured_fraction_theta_max 0.552
_diffrn_measurement_device_type 'Bruker D8 QUEST'
_diffrn_measurement_method '\w scans'
_diffrn_radiation_type MoK\a
_diffrn_radiation_wavelength 0.71073
_diffrn_reflns_av_R_equivalents 0.0350
_diffrn_reflns_av_unetI/netI 0.0158
_diffrn_reflns_Laue_measured_fraction_full 0.989
_diffrn_reflns_Laue_measured_fraction_max 0.552
_diffrn_reflns_limit_h_max 13
_diffrn_reflns_limit_h_min -13
_diffrn_reflns_limit_k_max 16
_diffrn_reflns_limit_k_min -16
_diffrn_reflns_limit_l_max 7
_diffrn_reflns_limit_l_min -7
_diffrn_reflns_number 11675
_diffrn_reflns_point_group_measured_fraction_full 0.989
_diffrn_reflns_point_group_measured_fraction_max 0.552
_diffrn_reflns_theta_full 25.242
_diffrn_reflns_theta_max 25.339
_diffrn_reflns_theta_min 2.410
_diffrn_source 'sealed x-ray tube'
_exptl_absorpt_coefficient_mu 1.979
_exptl_absorpt_correction_T_max 0.747
_exptl_absorpt_correction_T_min 0.567
_exptl_absorpt_correction_type multi-scan
_exptl_absorpt_process_details SADABS-2016/2
_exptl_crystal_colour orange
_exptl_crystal_density_diffrn 2.132
_exptl_crystal_density_method 'not measured'
_exptl_crystal_description block
_exptl_crystal_F_000 620
_exptl_crystal_size_max 0.212
_exptl_crystal_size_mid 0.154
_exptl_crystal_size_min 0.051
_refine_diff_density_max 0.971
_refine_diff_density_min -0.727
_refine_diff_density_rms 0.093
_refine_ls_extinction_method none
_refine_ls_goodness_of_fit_ref 1.111
_refine_ls_hydrogen_treatment refxyz
_refine_ls_matrix_type full
_refine_ls_number_parameters 103
_refine_ls_number_reflns 900
_refine_ls_number_restraints 14
_refine_ls_restrained_S_all 1.106
_refine_ls_R_factor_all 0.0466
_refine_ls_R_factor_gt 0.0434
_refine_ls_shift/su_max 0.001
_refine_ls_shift/su_mean 0.000
_refine_ls_structure_factor_coef Fsqd
_refine_ls_weighting_details 'w=1/[\s^2^(Fo^2^)+(0.0384P)^2^+6.8509P] where P=(Fo^2^+2Fc^2^)/3'
_refine_ls_weighting_scheme calc
_refine_ls_wR_factor_gt 0.1006
_refine_ls_wR_factor_ref 0.1031
_reflns_Friedel_coverage 0.000
_reflns_number_gt 825
_reflns_number_total 900
_reflns_threshold_expression 'I > 2\s(I)'
_cod_data_source_file Total_final.cif
_cod_data_source_block CHO_CoAl_0ma_a
_cod_original_sg_symbol_H-M 'C 2/m'
_cod_database_code 1571110
_shelx_shelxl_version_number 2019/3
_shelx_space_group_comment
;
The symmetry employed for this shelxl refinement is uniquely defined
by the following loop, which should always be used as a source of
symmetry information in preference to the above space-group names.
They are only intended as comments.
;
_shelx_estimated_absorpt_t_min 0.679
_shelx_estimated_absorpt_t_max 0.906

loop_
_space_group_symop_operation_xyz
'x, y, z'
'-x, y, -z'
'x+1/2, y+1/2, z'
'-x+1/2, y+1/2, -z'
'-x, -y, -z'
'x, -y, z'
'-x+1/2, -y+1/2, -z'
'x+1/2, -y+1/2, z'

loop_
_atom_site_label
_atom_site_type_symbol
_atom_site_fract_x
_atom_site_fract_y
_atom_site_fract_z
_atom_site_U_iso_or_equiv
_atom_site_adp_type
_atom_site_occupancy
_atom_site_site_symmetry_order
_atom_site_calc_flag
_atom_site_refinement_flags_posn
_atom_site_refinement_flags_adp
_atom_site_refinement_flags_occupancy
_atom_site_disorder_assembly
_atom_site_disorder_group
Co1 Co 0.500000 0.500000 0.500000 0.0161(3) Uani 1 4 d S T P . .
Co2 Co 0.500000 0.000000 0.500000 0.0161(3) Uani 1 4 d S T P . .
Al1 Al 0.250000 0.250000 0.000000 0.0170(3) Uani 1 2 d S . P . .
O1 O 0.3778(3) 0.3268(3) -0.0684(5) 0.0661(11) Uani 0.5 1 d D . P . .
H1A H 0.462(4) 0.318(9) 0.000(17) 0.099 Uiso 0.5 1 d D U P . .
H1B H 0.381(10) 0.352(9) -0.203(9) 0.099 Uiso 0.5 1 d D U P . .
O2 O 0.500000 0.3516(3) 0.500000 0.0521(13) Uani 1 2 d DS T P . .
H2 H 0.445(3) 0.313(2) 0.410(5) 0.050(14) Uiso 1 1 d D . . . .
O3 O 0.3675(3) 0.500000 0.2250(6) 0.0296(8) Uani 1 2 d DS T P . .
H3 H 0.329(3) 0.4445(12) 0.166(6) 0.044 Uiso 1 1 d D U . . .
O4 O 0.3572(3) 0.500000 0.6809(6) 0.0375(10) Uani 1 2 d DS T P . .
H4 H 0.347(5) 0.5557(13) 0.763(6) 0.056 Uiso 1 1 d D U . . .
O5 O 0.5751(4) 0.000000 0.8141(5) 0.0313(8) Uani 1 2 d DS T P . .
H5 H 0.597(4) 0.0549(12) 0.899(5) 0.047 Uiso 1 1 d D U . . .
O6 O 0.3710(3) 0.10547(19) 0.5511(4) 0.0303(6) Uani 1 1 d D . . . .
H6A H 0.368(4) 0.127(3) 0.686(3) 0.045 Uiso 1 1 d D U . . .
H6B H 0.355(4) 0.159(2) 0.464(5) 0.045 Uiso 1 1 d D U . . .
F1 F 0.3778(3) 0.3268(3) -0.0684(5) 0.0661(11) Uani 0.5 1 d . . P . .
F2 F 0.3238(3) 0.1418(2) -0.0645(4) 0.0588(9) Uani 1 1 d . . . . .
F3 F 0.3306(2) 0.24300(15) 0.2649(3) 0.0351(6) Uani 1 1 d . . . . .

loop_
_atom_site_aniso_label
_atom_site_aniso_U_11
_atom_site_aniso_U_22
_atom_site_aniso_U_33
_atom_site_aniso_U_23
_atom_site_aniso_U_13
_atom_site_aniso_U_12
Co1 0.0159(5) 0.0148(5) 0.0168(5) 0.000 0.0008(3) 0.000
Co2 0.0173(5) 0.0174(5) 0.0137(5) 0.000 0.0030(3) 0.000
Al1 0.0193(7) 0.0170(7) 0.0136(7) 0.0007(5) 0.0001(5) 0.0005(5)
O1 0.0494(18) 0.087(3) 0.0536(18) 0.0397(18) -0.0116(14) -0.0387(18)
O2 0.054(3) 0.0180(19) 0.067(3) 0.000 -0.037(2) 0.000
O3 0.033(2) 0.0231(18) 0.0264(19) 0.000 -0.0107(15) 0.000
O4 0.0232(18) 0.064(3) 0.026(2) 0.000 0.0064(15) 0.000
O5 0.046(2) 0.030(2) 0.0153(17) 0.000 -0.0037(15) 0.000
O6 0.0433(15) 0.0265(13) 0.0240(13) 0.0050(11) 0.0136(11) 0.0143(12)
F1 0.0494(18) 0.087(3) 0.0536(18) 0.0397(18) -0.0116(14) -0.0387(18)
F2 0.098(2) 0.0493(16) 0.0315(13) 0.0080(11) 0.0178(14) 0.0474(16)
F3 0.0467(14) 0.0321(12) 0.0200(11) 0.0062(8) -0.0115(9) -0.0099(10)

loop_
_atom_type_symbol
_atom_type_description
_atom_type_scat_dispersion_real
_atom_type_scat_dispersion_imag
_atom_type_scat_source
O O 0.0106 0.0060 'International Tables Vol C Tables 4.2.6.8 and 6.1.1.4'
H H 0.0000 0.0000 'International Tables Vol C Tables 4.2.6.8 and 6.1.1.4'
F F 0.0171 0.0103 'International Tables Vol C Tables 4.2.6.8 and 6.1.1.4'
Al Al 0.0645 0.0514 'International Tables Vol C Tables 4.2.6.8 and 6.1.1.4'
Co Co 0.3494 0.9721 'International Tables Vol C Tables 4.2.6.8 and 6.1.1.4'

loop_
_geom_angle_atom_site_label_1
_geom_angle_atom_site_label_2
_geom_angle_atom_site_label_3
_geom_angle
_geom_angle_site_symmetry_1
_geom_angle_site_symmetry_3
_geom_angle_publ_flag
O2 Co1 O2 180.0 5_666 . ?
O2 Co1 O3 90.000(1) 5_666 5_666 ?
O2 Co1 O3 90.0 . 5_666 ?
O2 Co1 O3 90.0 5_666 . ?
O2 Co1 O3 90.000(1) . . ?
O3 Co1 O3 180.0 5_666 . ?
O2 Co1 O4 90.000(1) 5_666 5_666 ?
O2 Co1 O4 90.0 . 5_666 ?
O3 Co1 O4 90.69(15) 5_666 5_666 ?
O3 Co1 O4 89.31(15) . 5_666 ?
O2 Co1 O4 90.0 5_666 . ?
O2 Co1 O4 90.000(1) . . ?
O3 Co1 O4 89.31(15) 5_666 . ?
O3 Co1 O4 90.69(15) . . ?
O4 Co1 O4 180.0(2) 5_666 . ?
O5 Co2 O5 180.0 . 5_656 ?
O5 Co2 O6 90.02(11) . 6 ?
O5 Co2 O6 89.98(11) 5_656 6 ?
O5 Co2 O6 89.98(11) . 2_656 ?
O5 Co2 O6 90.02(11) 5_656 2_656 ?
O6 Co2 O6 180.00(14) 6 2_656 ?
O5 Co2 O6 89.98(11) . 5_656 ?
O5 Co2 O6 90.02(11) 5_656 5_656 ?
O6 Co2 O6 91.74(15) 6 5_656 ?
O6 Co2 O6 88.26(15) 2_656 5_656 ?
O5 Co2 O6 90.02(11) . . ?
O5 Co2 O6 89.98(11) 5_656 . ?
O6 Co2 O6 88.26(15) 6 . ?
O6 Co2 O6 91.74(15) 2_656 . ?
O6 Co2 O6 180.0 5_656 . ?
F2 Al1 F2 180.0 7 . ?
F2 Al1 F3 90.98(11) 7 7 ?
F2 Al1 F3 89.02(11) . 7 ?
F2 Al1 F3 89.02(11) 7 . ?
F2 Al1 F3 90.98(11) . . ?
F3 Al1 F3 180.00(7) 7 . ?
F2 Al1 F1 88.16(17) 7 . ?
F2 Al1 F1 91.84(17) . . ?
F3 Al1 F1 89.85(12) 7 . ?
F3 Al1 F1 90.15(12) . . ?
F2 Al1 O1 91.84(17) 7 7 ?
F2 Al1 O1 88.16(17) . 7 ?
F3 Al1 O1 90.15(12) 7 7 ?
F3 Al1 O1 89.85(12) . 7 ?
F1 Al1 O1 180.0 . 7 ?
Co1 O2 H2 125(2) . . ?
Co1 O2 H2 125(2) . 2_656 ?
H2 O2 H2 110(4) . 2_656 ?
Co1 O3 H3 123(2) . . ?
Co1 O3 H3 123(2) . 6_565 ?
H3 O3 H3 112(4) . 6_565 ?
Co1 O4 H4 119(3) . . ?
Co1 O4 H4 119(3) . 6_565 ?
H4 O4 H4 108(4) . 6_565 ?
Co2 O5 H5 126.4(19) . . ?
Co2 O5 H5 126.4(19) . 6 ?
H5 O5 H5 107(4) . 6 ?
Co2 O6 H6A 121(3) . . ?
Co2 O6 H6B 121(3) . . ?
H6A O6 H6B 107(3) . . ?
Al1 F1 H1A 121(7) . . ?
Al1 F1 H1B 126(7) . . ?
H1A F1 H1B 106(4) . . ?

loop_
_geom_bond_atom_site_label_1
_geom_bond_atom_site_label_2
_geom_bond_distance
_geom_bond_site_symmetry_2
_geom_bond_publ_flag
Co1 O2 2.045(4) 5_666 ?
Co1 O2 2.045(4) . ?
Co1 O3 2.081(3) 5_666 ?
Co1 O3 2.081(3) . ?
Co1 O4 2.109(4) 5_666 ?
Co1 O4 2.109(4) . ?
Co2 O5 2.055(3) . ?
Co2 O5 2.055(3) 5_656 ?
Co2 O6 2.088(2) 6 ?
Co2 O6 2.088(2) 2_656 ?
Co2 O6 2.088(2) 5_656 ?
Co2 O6 2.088(2) . ?
Al1 F2 1.779(2) 7 ?
Al1 F2 1.779(2) . ?
Al1 F3 1.786(2) 7 ?
Al1 F3 1.786(2) . ?
Al1 F1 1.863(3) . ?
Al1 O1 1.863(3) 7 ?
O2 H2 0.925(17) . ?
O2 H2 0.925(17) 2_656 ?
O3 H3 0.922(17) . ?
O3 H3 0.922(17) 6_565 ?
O4 H4 0.951(17) . ?
O4 H4 0.951(17) 6_565 ?
O5 H5 0.940(17) . ?
O5 H5 0.940(17) 6 ?
O6 H6A 0.931(18) . ?
O6 H6B 0.929(18) . ?
F1 H1A 0.95(2) . ?
F1 H1B 0.95(2) . ?
